data_4114022
loop_
_publ_author_name
'Xiang Lin'
'Dan M. J. Doble'
'Alexander J. Blake'
'Andrew Harrison'
'Claire Wilson'
'Martin Schr\"oder'

_publ_section_title
;
 Cationic Assembly of Metal Complex Aggregates: Structural Diversity,
 Solution Stability, and Magnetic Properties
;
_journal_name_full 'Journal of the American Chemical Society'
_journal_page_first 9476
_journal_page_last 9483
_journal_paper_doi 10.1021/ja0341438
_journal_volume 125
_journal_year 2003
_chemical_formula_sum 'C84 H124 Cl3 N18 Na4 Ni9 O53.5'
_chemical_formula_weight 2968.71
_chemical_name_systematic
; 
 ? 
;
_space_group_IT_number 147
_symmetry_cell_setting trigonal
_symmetry_space_group_name_Hall '-P 3'
_symmetry_space_group_name_H-M 'P -3'
_atom_sites_solution_hydrogens 'CH3 found in delta-F, CH2 placed geometrically, solvent Hs not found'
_atom_sites_solution_primary 'Heavy atom methods'
_atom_sites_solution_secondary 'difference Fourier synthesis'
_audit_creation_method SHELXL-97
_cell_angle_alpha 90.00
_cell_angle_beta 90.00
_cell_angle_gamma 120.00
_cell_formula_units_Z 2
_cell_length_a 17.008(2)
_cell_length_b 17.008(2)
_cell_length_c 25.054(5)
_cell_measurement_reflns_used 220
_cell_measurement_temperature 203(2)
_cell_measurement_theta_max 26
_cell_measurement_theta_min 0
_cell_volume 6276.5(16)
_computing_cell_refinement 'IPDS (1995)'
_computing_data_collection 'IPDS (1995)'
_computing_data_reduction 'IPDS (1995)'
_computing_molecular_graphics 'SHELXTL/PC (Version 5.03, Sheldrick, 1994)'
_computing_publication_material 'SHELXL-97 (Sheldrick, 1997); PLATON (Spek, 2002)'
_computing_structure_refinement 'SHELXL-97 (Sheldrick, 1997)'
_computing_structure_solution 'SHELXS-97 (Sheldrick, 1990)'
_diffrn_ambient_temperature 203(2)
_diffrn_measured_fraction_theta_full 0.994
_diffrn_measured_fraction_theta_max 0.994
_diffrn_measurement_device_type 'Stoe Imaging plate diffractometer system'
_diffrn_measurement_method 'area detector'
_diffrn_radiation_monochromator graphite
_diffrn_radiation_source 'fine-focus sealed tube'
_diffrn_radiation_type MoK\a
_diffrn_radiation_wavelength 0.71073
_diffrn_reflns_av_R_equivalents 0.117
_diffrn_reflns_av_sigmaI/netI 0.093
_diffrn_reflns_limit_h_max 18
_diffrn_reflns_limit_h_min -22
_diffrn_reflns_limit_k_max 21
_diffrn_reflns_limit_k_min -22
_diffrn_reflns_limit_l_max 32
_diffrn_reflns_limit_l_min -31
_diffrn_reflns_number 24548
_diffrn_reflns_theta_full 27.97
_diffrn_reflns_theta_max 27.97
_diffrn_reflns_theta_min 2.44
_diffrn_standards_decay_% none
_exptl_absorpt_coefficient_mu 1.490
_exptl_absorpt_correction_type numerical
_exptl_absorpt_process_details '(HABITUS; Herrendorf, 1995)'
_exptl_crystal_colour purple
_exptl_crystal_density_diffrn 1.571
_exptl_crystal_F_000 3058
_refine_diff_density_max 1.02
_refine_diff_density_min -1.22
_refine_diff_density_rms 0.14
_refine_ls_extinction_expression Fc^*^=kFc[1+0.001xFc^2^\l^3^/sin(2\q)]^-1/4^
_refine_ls_goodness_of_fit_ref 0.959
_refine_ls_hydrogen_treatment 'riding models'
_refine_ls_matrix_type full
_refine_ls_number_parameters 556
_refine_ls_number_reflns 10027
_refine_ls_number_restraints 31
_refine_ls_restrained_S_all 0.959
_refine_ls_R_factor_all 0.0904
_refine_ls_R_factor_gt 0.0696
_refine_ls_shift/su_max 0.104
_refine_ls_shift/su_mean 0.004
_refine_ls_structure_factor_coef Fsqd
_refine_ls_weighting_details 'w=1/[\s^2^(Fo^2^)+(0.138P)^2^] where P=(Fo^2^+2Fc^2^)/3'
_refine_ls_weighting_scheme calc
_refine_ls_wR_factor_gt 0.179
_refine_ls_wR_factor_ref 0.199
_reflns_number_gt 7728
_reflns_number_total 10027
_reflns_threshold_expression >2sigma(I)
_cod_data_source_file ja0341438si20030113_122949_11.cif
_cod_data_source_block NIXCLU_Compound_11
_cod_depositor_comments
;
The following automatic conversions were performed:

'_refine_ls_weighting_scheme' value 'calc
w=1/[\s^2^(Fo^2^)+(0.138P)^2^] where P=(Fo^2^+2Fc^2^)/3' was changed
to 'calc'. New tag '_refine_ls_weighting_details' was created. The
value of the new tag was set to 'w=1/[\s^2^(Fo^2^)+(0.138P)^2^] where
P=(Fo^2^+2Fc^2^)/3'.

Automatic conversion script
Id: cif_fix_values 3143 2015-03-26 13:38:13Z robertas 
;
_cod_original_cell_volume 6276.8(18)
_cod_original_formula_sum 'C84 H124 Cl3 N18 Na4 Ni9 O53.50'
_cod_database_code 4114022

loop_
_symmetry_equiv_pos_as_xyz
'x, y, z'
'-y, x-y, z'
'-x+y, -x, z'
'-x, -y, -z'
'y, -x+y, -z'
'x-y, x, -z'

loop_
_atom_site_label
_atom_site_type_symbol
_atom_site_fract_x
_atom_site_fract_y
_atom_site_fract_z
_atom_site_U_iso_or_equiv
_atom_site_adp_type
_atom_site_occupancy
_atom_site_calc_flag
_atom_site_refinement_flags
_atom_site_disorder_assembly
_atom_site_disorder_group
Ni1 Ni 0.46307(5) 0.23067(5) 0.09161(3) 0.02755(19) Uani 1 d . . .
Ni2 Ni 0.76029(6) 0.22324(6) 0.40155(3) 0.02873(19) Uani 1 d . . .
Ni3 Ni 0.51231(6) 0.03709(4) 0.24646(3) 0.02913(18) Uani 1 d . . .
Na1 Na 0.6667 0.3333 0.15373(19) 0.0542(14) Uani 1 d S . .
Na2 Na 0.7615(3) 0.2307(3) 0.24674(15) 0.0367(7) Uani 0.67 d P . .
Na3 Na 0.6667 0.3333 0.3397(2) 0.0563(15) Uani 1 d S . .
C11 C 0.3119(6) 0.1336(6) -0.0010(3) 0.0440(17) Uani 1 d . . .
H11A H 0.3509 0.1081 -0.0074 0.053 Uiso 1 calc R . .
H11B H 0.2630 0.1066 -0.0269 0.053 Uiso 1 calc R . .
C2A C 0.2704(4) 0.1035(5) 0.0542(3) 0.0384(15) Uani 1 d . . .
H2A1 H 0.2426 0.1387 0.0653 0.046 Uiso 1 calc R . .
H2A2 H 0.2236 0.0400 0.0533 0.046 Uiso 1 calc R . .
N3A N 0.3409(3) 0.1165(4) 0.0921(2) 0.0294(10) Uani 1 d . . .
C4A C 0.3322(5) 0.0591(4) 0.1282(2) 0.0325(13) Uani 1 d . . .
C5A C 0.4168(5) 0.0897(4) 0.1633(2) 0.0297(12) Uani 1 d . . .
O6A O 0.4779(3) 0.1721(3) 0.16066(17) 0.0359(10) Uani 1 d . . .
O7A O 0.4180(4) 0.0290(3) 0.19130(18) 0.0379(10) Uani 1 d . . .
C8A C 0.2494(5) -0.0298(6) 0.1422(3) 0.0507(19) Uani 1 d . . .
H8A1 H 0.2041 -0.0457 0.1150 0.076 Uiso 1 calc R . .
H8A2 H 0.2256 -0.0240 0.1758 0.076 Uiso 1 calc R . .
H8A3 H 0.2655 -0.0763 0.1448 0.076 Uiso 1 calc R . .
C2B C 0.3663(5) 0.2338(5) -0.0126(3) 0.0444(17) Uani 1 d . . .
H2B1 H 0.3872 0.2423 -0.0493 0.053 Uiso 1 calc R . .
H2B2 H 0.3269 0.2596 -0.0091 0.053 Uiso 1 calc R . .
N3B N 0.4451(4) 0.2837(4) 0.0225(2) 0.0305(11) Uani 1 d . . .
C4B C 0.5090(5) 0.3643(4) 0.0114(2) 0.0298(12) Uani 1 d . . .
C5B C 0.5860(4) 0.4049(4) 0.0522(2) 0.0273(11) Uani 1 d . . .
O6B O 0.5801(3) 0.3529(3) 0.09059(16) 0.0297(9) Uani 1 d . . .
O7B O 0.6481(3) 0.4839(3) 0.04608(17) 0.0329(9) Uani 1 d . . .
C8B C 0.5121(5) 0.4178(5) -0.0369(3) 0.0432(16) Uani 1 d . . .
H8B1 H 0.5177 0.3888 -0.0684 0.065 Uiso 1 calc R . .
H8B2 H 0.5633 0.4781 -0.0344 0.065 Uiso 1 calc R . .
H8B3 H 0.4573 0.4208 -0.0389 0.065 Uiso 1 calc R . .
C12 C 0.8044(6) 0.1201(5) 0.4957(3) 0.0470(18) Uani 1 d . . .
H12A H 0.8232 0.0907 0.5218 0.056 Uiso 1 calc R . .
H12B H 0.7407 0.0992 0.5020 0.056 Uiso 1 calc R . .
C2C C 0.8131(5) 0.0879(5) 0.4408(3) 0.0419(16) Uani 1 d . . .
H2C1 H 0.8762 0.1203 0.4298 0.050 Uiso 1 calc R . .
H2C2 H 0.7934 0.0237 0.4422 0.050 Uiso 1 calc R . .
N3C N 0.7581(4) 0.1032(4) 0.4017(2) 0.0316(11) Uani 1 d . . .
C4C C 0.7069(5) 0.0472(4) 0.3661(2) 0.0341(13) Uani 1 d . . .
C5C C 0.6582(5) 0.0817(4) 0.3305(2) 0.0326(13) Uani 1 d . . .
O6C O 0.6863(4) 0.1676(3) 0.33250(16) 0.0349(10) Uani 1 d . . .
O7C O 0.5960(4) 0.0253(4) 0.30200(19) 0.0409(11) Uani 1 d . . .
C8C C 0.6910(7) -0.0467(6) 0.3553(3) 0.055(2) Uani 1 d . . .
H8C1 H 0.7112 -0.0491 0.3199 0.083 Uiso 1 calc R . .
H8C2 H 0.6274 -0.0899 0.3584 0.083 Uiso 1 calc R . .
H8C3 H 0.7242 -0.0610 0.3807 0.083 Uiso 1 calc R . .
C2D C 0.8579(6) 0.2223(6) 0.5060(3) 0.0491(18) Uani 1 d . . .
H2D1 H 0.8492 0.2338 0.5428 0.059 Uiso 1 calc R . .
H2D2 H 0.9220 0.2440 0.5008 0.059 Uiso 1 calc R . .
N3D N 0.8301(4) 0.2729(4) 0.4708(2) 0.0328(11) Uani 1 d . . .
C4D C 0.8492(5) 0.3543(5) 0.4818(2) 0.0329(13) Uani 1 d . . .
C5D C 0.8176(4) 0.3972(4) 0.4399(3) 0.0303(12) Uani 1 d . . .
O6D O 0.7715(3) 0.3477(3) 0.40213(16) 0.0313(9) Uani 1 d . . .
O7D O 0.8370(3) 0.4784(3) 0.44779(17) 0.0339(10) Uani 1 d . . .
C8D C 0.8993(5) 0.4064(5) 0.5312(3) 0.0439(16) Uani 1 d . . .
H8D1 H 0.8710 0.3702 0.5623 0.066 Uiso 1 calc R . .
H8D2 H 0.8974 0.4618 0.5332 0.066 Uiso 1 calc R . .
H8D3 H 0.9613 0.4203 0.5294 0.066 Uiso 1 calc R . .
C13 C 0.4272(15) -0.1798(16) 0.2679(8) 0.033(6) Uiso 0.30(2) d P A 1
H13A H 0.3971 -0.2454 0.2706 0.040 Uiso 0.30(2) calc PR A 1
H13B H 0.4757 -0.1556 0.2941 0.040 Uiso 0.30(2) calc PR A 1
C13' C 0.3777(7) -0.1812(7) 0.2289(5) 0.045(3) Uani 0.70(2) d P A 2
H13C H 0.3406 -0.2467 0.2258 0.054 Uiso 0.70(2) calc PR A 2
H13D H 0.3548 -0.1548 0.2032 0.054 Uiso 0.70(2) calc PR A 2
C2E C 0.4716(6) -0.1549(5) 0.2136(3) 0.0489(19) Uani 1 d . . .
H2EA H 0.5098 -0.1818 0.2095 0.059 Uiso 0.30(2) calc PR A 1
H2EB H 0.4247 -0.1809 0.1865 0.059 Uiso 0.30(2) calc PR A 1
H2EA H 0.4705 -0.1870 0.1814 0.059 Uiso 0.70(2) calc PR A 2
H2EB H 0.4990 -0.1724 0.2417 0.059 Uiso 0.70(2) calc PR A 2
N3E N 0.5266(4) -0.0570(4) 0.2045(2) 0.0347(12) Uani 1 d . . .
C4E C 0.5915(5) -0.0270(5) 0.1703(3) 0.0368(14) Uani 1 d . . .
C5E C 0.6462(4) 0.0791(4) 0.1677(2) 0.0303(12) Uani 1 d . . .
O6E O 0.6261(3) 0.1219(3) 0.20042(17) 0.0331(9) Uani 1 d . . .
O7E O 0.7061(4) 0.1098(3) 0.1319(2) 0.0404(11) Uani 1 d . . .
C8E C 0.6200(7) -0.0801(6) 0.1364(4) 0.063(3) Uani 1 d . . .
H8E1 H 0.6586 -0.0951 0.1568 0.095 Uiso 1 calc R . .
H8E2 H 0.6525 -0.0447 0.1059 0.095 Uiso 1 calc R . .
H8E3 H 0.5674 -0.1350 0.1248 0.095 Uiso 1 calc R . .
C2F C 0.3645(6) -0.1543(5) 0.2840(3) 0.0493(19) Uani 1 d . . .
H2FA H 0.3375 -0.1840 0.3176 0.059 Uiso 0.30(2) calc PR A 1
H2FB H 0.3163 -0.1753 0.2577 0.059 Uiso 0.30(2) calc PR A 1
H2FA H 0.3000 -0.1834 0.2915 0.059 Uiso 0.70(2) calc PR A 2
H2FB H 0.3913 -0.1765 0.3099 0.059 Uiso 0.70(2) calc PR A 2
N3F N 0.4055(4) -0.0543(4) 0.2908(2) 0.0347(12) Uani 1 d . . .
C4F C 0.3782(5) -0.0206(4) 0.3269(3) 0.0372(15) Uani 1 d . . .
C5F C 0.4263(5) 0.0832(5) 0.3269(2) 0.0340(13) Uani 1 d . . .
O6F O 0.4877(3) 0.1243(3) 0.29232(17) 0.0341(10) Uani 1 d . . .
O7F O 0.3987(3) 0.1167(3) 0.3603(2) 0.0397(11) Uani 1 d . . .
C8F C 0.3074(8) -0.0727(7) 0.3680(4) 0.080(4) Uani 1 d . . .
H8F1 H 0.2517 -0.0753 0.3581 0.120 Uiso 1 calc R . .
H8F2 H 0.3273 -0.0432 0.4020 0.120 Uiso 1 calc R . .
H8F3 H 0.2979 -0.1332 0.3704 0.120 Uiso 1 calc R . .
Cl1 Cl 0.6667 0.3333 -0.08778(11) 0.0398(6) Uani 1 d SD . .
O11 O 0.6667 0.3333 -0.0305(2) 0.050(2) Uani 1 d SD . .
O12 O 0.5748(4) 0.2917(5) -0.1070(3) 0.073(2) Uani 1 d D . .
Cl2 Cl 0.6667 0.3333 0.59074(13) 0.0491(7) Uani 1 d SD . .
O21 O 0.6667 0.3333 0.5332(3) 0.068(3) Uani 1 d SD . .
O22 O 0.7190(5) 0.2931(5) 0.6099(3) 0.086(3) Uani 1 d D . .
O O 0.6912(11) 0.3068(11) 0.2459(5) 0.051(4) Uani 0.33 d P . .
Cl3 Cl 1.0000 0.0000 0.5000 0.167(6) Uani 1 d SD . .
O3 O 0.966(3) 0.036(4) 0.5405(12) 0.150 Uiso 0.33 d PD . 1
O3' O 0.936(3) 0.025(4) 0.5212(16) 0.150 Uiso 0.33 d PD . 2
Cl4 Cl 0.0000 0.0000 0.0000 0.160(6) Uani 1 d SD . .
O4 O 0.086(3) 0.003(6) -0.003(4) 0.09(4) Uiso 0.11(4) d PD . 1
O4' O 0.0797(14) 0.028(2) -0.0334(13) 0.157(13) Uiso 0.56(4) d PD . 2
O1M O 0.8420(11) 0.1519(10) 0.2468(5) 0.084(3) Uani 0.67 d PD . .
C1M C 0.8342(12) 0.0703(11) 0.2219(7) 0.055(4) Uiso 0.50 d PD B 1
C1M' C 0.922(3) 0.149(5) 0.266(3) 0.073(16) Uiso 0.17 d PD B 2
O1W O 0.8638(13) 0.1050(13) 0.2445(8) 0.059(4) Uiso 0.33 d P C 3
C2M C 1.025(2) 0.2061(19) 0.2867(10) 0.065(7) Uiso 0.33 d PD D 3
O2M O 1.0059(15) 0.1450(14) 0.3319(8) 0.068(5) Uiso 0.33 d PD D 3
O2W O 0.025(10) -0.087(10) 0.178(5) 0.13(4) Uiso 0.08 d P E 4
O2W' O 0.122(5) -0.039(5) 0.296(3) 0.050(14) Uiso 0.08 d P F 4

loop_
_atom_site_aniso_label
_atom_site_aniso_U_11
_atom_site_aniso_U_22
_atom_site_aniso_U_33
_atom_site_aniso_U_23
_atom_site_aniso_U_13
_atom_site_aniso_U_12
Ni1 0.0248(4) 0.0277(4) 0.0273(3) -0.0029(3) -0.0024(3) 0.0111(3)
Ni2 0.0310(4) 0.0282(4) 0.0284(3) 0.0041(3) 0.0004(3) 0.0159(3)
Ni3 0.0346(4) 0.0211(3) 0.0272(3) -0.0009(3) 0.0065(3) 0.0105(3)
Na1 0.067(2) 0.067(2) 0.030(2) 0.000 0.000 0.0333(11)
Na2 0.034(2) 0.038(2) 0.0255(15) 0.0042(14) 0.0049(14) 0.0087(14)
Na3 0.068(2) 0.068(2) 0.033(2) 0.000 0.000 0.0341(12)
C11 0.045(4) 0.054(4) 0.036(3) -0.016(3) -0.015(3) 0.027(3)
C2A 0.026(3) 0.041(3) 0.041(3) -0.010(3) -0.008(3) 0.011(3)
N3A 0.025(2) 0.029(2) 0.032(2) -0.0076(19) 0.0002(19) 0.011(2)
C4A 0.031(3) 0.033(3) 0.028(3) -0.001(2) 0.004(2) 0.012(3)
C5A 0.035(3) 0.025(3) 0.024(2) -0.002(2) 0.002(2) 0.012(2)
O6A 0.034(2) 0.033(2) 0.031(2) 0.0012(18) -0.0066(18) 0.010(2)
O7A 0.043(3) 0.029(2) 0.032(2) -0.0007(18) -0.0005(19) 0.011(2)
C8A 0.036(4) 0.047(4) 0.043(4) -0.005(3) -0.002(3) 0.000(3)
C2B 0.044(4) 0.042(4) 0.047(4) -0.012(3) -0.022(3) 0.021(3)
N3B 0.033(3) 0.036(3) 0.029(2) -0.003(2) -0.006(2) 0.022(2)
C4B 0.036(3) 0.032(3) 0.028(3) -0.001(2) 0.000(2) 0.022(3)
C5B 0.030(3) 0.030(3) 0.026(3) -0.002(2) 0.004(2) 0.018(2)
O6B 0.030(2) 0.026(2) 0.033(2) 0.0015(16) -0.0002(17) 0.0132(17)
O7B 0.027(2) 0.030(2) 0.039(2) 0.0056(18) 0.0020(17) 0.0117(18)
C8B 0.047(4) 0.047(4) 0.044(4) -0.004(3) -0.011(3) 0.030(3)
C12 0.052(4) 0.041(4) 0.048(4) 0.015(3) 0.002(3) 0.023(3)
C2C 0.050(4) 0.048(4) 0.040(3) 0.014(3) 0.005(3) 0.034(4)
N3C 0.036(3) 0.032(3) 0.029(2) 0.012(2) 0.010(2) 0.018(2)
C4C 0.042(3) 0.030(3) 0.030(3) 0.007(2) 0.010(3) 0.017(3)
C5C 0.037(3) 0.031(3) 0.030(3) 0.001(2) 0.007(3) 0.018(3)
O6C 0.052(3) 0.028(2) 0.030(2) 0.0015(17) -0.0052(19) 0.024(2)
O7C 0.048(3) 0.036(2) 0.037(2) -0.0007(19) -0.004(2) 0.019(2)
C8C 0.092(7) 0.042(4) 0.046(4) -0.006(3) -0.004(4) 0.043(4)
C2D 0.055(5) 0.048(4) 0.047(4) 0.006(3) -0.009(3) 0.028(4)
N3D 0.036(3) 0.040(3) 0.027(2) 0.003(2) 0.000(2) 0.022(2)
C4D 0.032(3) 0.034(3) 0.031(3) 0.008(2) 0.006(2) 0.015(3)
C5D 0.030(3) 0.023(3) 0.038(3) -0.001(2) -0.001(2) 0.014(2)
O6D 0.037(2) 0.031(2) 0.030(2) 0.0003(17) -0.0054(18) 0.021(2)
O7D 0.032(2) 0.029(2) 0.037(2) -0.0014(17) -0.0066(18) 0.0124(19)
C8D 0.036(4) 0.043(4) 0.045(4) -0.002(3) -0.010(3) 0.013(3)
C13' 0.037(5) 0.030(5) 0.062(7) -0.006(4) 0.006(5) 0.013(4)
C2E 0.066(5) 0.026(3) 0.045(4) 0.001(3) 0.019(4) 0.015(3)
N3E 0.044(3) 0.024(3) 0.030(2) -0.0024(19) 0.007(2) 0.012(2)
C4E 0.045(4) 0.036(3) 0.034(3) 0.001(3) 0.005(3) 0.023(3)
C5E 0.029(3) 0.030(3) 0.030(3) 0.006(2) 0.007(2) 0.013(2)
O6E 0.035(2) 0.022(2) 0.038(2) 0.0031(17) 0.0090(18) 0.0108(18)
O7E 0.042(3) 0.037(3) 0.045(3) 0.014(2) 0.018(2) 0.022(2)
C8E 0.073(6) 0.039(4) 0.073(5) -0.012(4) 0.028(5) 0.024(4)
C2F 0.055(5) 0.027(3) 0.052(4) 0.005(3) 0.019(3) 0.009(3)
N3F 0.037(3) 0.024(3) 0.037(3) 0.000(2) 0.005(2) 0.010(2)
C4F 0.039(3) 0.023(3) 0.041(3) 0.005(3) 0.015(3) 0.010(3)
C5F 0.036(3) 0.033(3) 0.033(3) -0.004(2) -0.006(2) 0.017(3)
O6F 0.043(3) 0.025(2) 0.033(2) 0.0006(17) 0.0020(19) 0.017(2)
O7F 0.035(2) 0.041(3) 0.040(2) -0.013(2) 0.0043(19) 0.017(2)
C8F 0.096(8) 0.052(5) 0.077(6) 0.009(5) 0.057(6) 0.025(6)
Cl1 0.0433(9) 0.0433(9) 0.0327(13) 0.000 0.000 0.0217(5)
O11 0.062(4) 0.062(4) 0.026(4) 0.000 0.000 0.0309(19)
O12 0.065(4) 0.086(5) 0.067(4) -0.024(4) -0.027(3) 0.038(4)
Cl2 0.0500(11) 0.0500(11) 0.0471(16) 0.000 0.000 0.0250(5)
O21 0.078(5) 0.078(5) 0.049(6) 0.000 0.000 0.039(3)
O22 0.089(6) 0.086(6) 0.103(6) 0.051(5) 0.024(5) 0.059(5)
O 0.037(9) 0.045(10) 0.018(5) 0.003(5) -0.001(5) -0.019(5)
Cl3 0.191(10) 0.191(10) 0.118(9) 0.000 0.000 0.095(5)
Cl4 0.107(5) 0.107(5) 0.267(19) 0.000 0.000 0.054(3)
O1M 0.128(10) 0.111(8) 0.069(6) -0.019(6) -0.008(6) 0.101(8)

loop_
_atom_type_symbol
_atom_type_description
_atom_type_scat_dispersion_real
_atom_type_scat_dispersion_imag
_atom_type_scat_source
C C 0.0033 0.0016 'International Tables Vol C Tables 4.2.6.8 and 6.1.1.4'
H H 0.0000 0.0000 'International Tables Vol C Tables 4.2.6.8 and 6.1.1.4'
N N 0.0061 0.0033 'International Tables Vol C Tables 4.2.6.8 and 6.1.1.4'
O O 0.0106 0.0060 'International Tables Vol C Tables 4.2.6.8 and 6.1.1.4'
Na Na 0.0362 0.0249 'International Tables Vol C Tables 4.2.6.8 and 6.1.1.4'
Cl Cl 0.1484 0.1585 'International Tables Vol C Tables 4.2.6.8 and 6.1.1.4'
Ni Ni 0.3393 1.1124 'International Tables Vol C Tables 4.2.6.8 and 6.1.1.4'

loop_
_geom_angle_atom_site_label_1
_geom_angle_atom_site_label_2
_geom_angle_atom_site_label_3
_geom_angle
_geom_angle_site_symmetry_1
_geom_angle_site_symmetry_3
_geom_angle_publ_flag
N3A Ni1 O6B 174.5(2) . . y
N3A Ni1 N3B 96.9(2) . . y
O6B Ni1 N3B 79.9(2) . . y
N3A Ni1 O7E 87.8(2) . 3_665 y
O6B Ni1 O7E 87.59(19) . 3_665 y
N3B Ni1 O7E 87.9(2) . 3_665 y
N3A Ni1 O6A 81.2(2) . . y
O6B Ni1 O6A 102.07(18) . . y
N3B Ni1 O6A 177.9(2) . . y
O7E Ni1 O6A 92.9(2) 3_665 . y
N3A Ni1 O7B 89.89(19) . 2_655 y
O6B Ni1 O7B 94.53(18) . 2_655 y
N3B Ni1 O7B 88.69(19) . 2_655 y
O7E Ni1 O7B 175.63(18) 3_665 2_655 y
O6A Ni1 O7B 90.36(19) . 2_655 y
N3A Ni1 Na1 142.44(16) . . ?
O6B Ni1 Na1 41.59(13) . . ?
N3B Ni1 Na1 120.19(17) . . ?
O7E Ni1 Na1 98.49(14) 3_665 . ?
O6A Ni1 Na1 61.61(14) . . ?
O7B Ni1 Na1 85.60(13) 2_655 . ?
O6D Ni2 N3C 176.2(2) . . y
O6D Ni2 N3D 80.2(2) . . y
N3C Ni2 N3D 97.4(2) . . y
O6D Ni2 O6C 101.65(17) . . y
N3C Ni2 O6C 80.8(2) . . y
N3D Ni2 O6C 177.7(2) . . y
O6D Ni2 O7F 87.4(2) . 2_655 y
N3C Ni2 O7F 89.6(2) . 2_655 y
N3D Ni2 O7F 89.2(2) . 2_655 y
O6C Ni2 O7F 92.3(2) . 2_655 y
O6D Ni2 O7D 94.05(18) . 3_665 y
N3C Ni2 O7D 88.81(19) . 3_665 y
N3D Ni2 O7D 87.2(2) . 3_665 y
O6C Ni2 O7D 91.22(19) . 3_665 y
O7F Ni2 O7D 175.86(19) 2_655 3_665 y
O6D Ni2 Na3 41.38(13) . . ?
N3C Ni2 Na3 141.65(17) . . ?
N3D Ni2 Na3 119.99(17) . . ?
O6C Ni2 Na3 61.52(14) . . ?
O7F Ni2 Na3 98.34(14) 2_655 . ?
O7D Ni2 Na3 85.28(13) 3_665 . ?
N3E Ni3 N3F 95.42(18) . . y
N3E Ni3 O7A 89.8(2) . . y
N3F Ni3 O7A 87.0(2) . . y
N3E Ni3 O7C 85.0(2) . . y
N3F Ni3 O7C 87.3(2) . . y
O7A Ni3 O7C 171.88(16) . . y
N3E Ni3 O6E 79.81(19) . . y
N3F Ni3 O6E 174.6(2) . . y
O7A Ni3 O6E 95.55(19) . . y
O7C Ni3 O6E 89.6(2) . . y
N3E Ni3 O6F 175.1(2) . . y
N3F Ni3 O6F 79.7(2) . . y
O7A Ni3 O6F 89.45(19) . . y
O7C Ni3 O6F 95.24(19) . . y
O6E Ni3 O6F 105.11(15) . . y
O6B Na1 O6B 77.7(2) 2_655 3_665 ?
O6B Na1 O6B 77.7(2) 2_655 . ?
O6B Na1 O6B 77.7(2) 3_665 . ?
O6B Na1 O 118.7(4) 2_655 . ?
O6B Na1 O 128.4(4) 3_665 . ?
O6B Na1 O 149.8(4) . . ?
O6B Na1 O 149.8(4) 2_655 2_655 ?
O6B Na1 O 118.7(4) 3_665 2_655 ?
O6B Na1 O 128.4(4) . 2_655 ?
O Na1 O 31.2(7) . 2_655 ?
O6B Na1 O 128.4(4) 2_655 3_665 ?
O6B Na1 O 149.8(4) 3_665 3_665 ?
O6B Na1 O 118.7(4) . 3_665 ?
O Na1 O 31.2(7) . 3_665 ?
O Na1 O 31.2(7) 2_655 3_665 ?
O6B Na1 O6A 72.70(14) 2_655 2_655 ?
O6B Na1 O6A 69.76(14) 3_665 2_655 ?
O6B Na1 O6A 139.7(2) . 2_655 ?
O Na1 O6A 70.2(4) . 2_655 ?
O Na1 O6A 88.9(4) 2_655 2_655 ?
O Na1 O6A 101.2(4) 3_665 2_655 ?
O6B Na1 O6A 69.76(14) 2_655 . ?
O6B Na1 O6A 139.7(2) 3_665 . ?
O6B Na1 O6A 72.70(14) . . ?
O Na1 O6A 88.9(4) . . ?
O Na1 O6A 101.2(4) 2_655 . ?
O Na1 O6A 70.2(4) 3_665 . ?
O6A Na1 O6A 119.67(2) 2_655 . ?
O6B Na1 O6A 139.7(2) 2_655 3_665 ?
O6B Na1 O6A 72.70(14) 3_665 3_665 ?
O6B Na1 O6A 69.76(14) . 3_665 ?
O Na1 O6A 101.2(4) . 3_665 ?
O Na1 O6A 70.2(4) 2_655 3_665 ?
O Na1 O6A 88.9(4) 3_665 3_665 ?
O6A Na1 O6A 119.67(2) 2_655 3_665 ?
O6A Na1 O6A 119.67(2) . 3_665 ?
O6B Na1 Ni1 36.07(11) 2_655 2_655 ?
O6B Na1 Ni1 64.41(13) 3_665 2_655 ?
O6B Na1 Ni1 106.74(19) . 2_655 ?
O Na1 Ni1 99.4(4) . 2_655 ?
O Na1 Ni1 124.7(4) 2_655 2_655 ?
O Na1 Ni1 125.6(4) 3_665 2_655 ?
O6A Na1 Ni1 37.33(9) 2_655 2_655 ?
O6A Na1 Ni1 98.65(11) . 2_655 ?
O6A Na1 Ni1 136.43(13) 3_665 2_655 ?
O6B Na1 Ni1 64.41(13) 2_655 . ?
O6B Na1 Ni1 106.74(19) 3_665 . ?
O6B Na1 Ni1 36.07(11) . . ?
O Na1 Ni1 124.7(4) . . ?
O Na1 Ni1 125.6(4) 2_655 . ?
O Na1 Ni1 99.4(4) 3_665 . ?
O6A Na1 Ni1 136.43(13) 2_655 . ?
O6A Na1 Ni1 37.33(9) . . ?
O6A Na1 Ni1 98.65(11) 3_665 . ?
Ni1 Na1 Ni1 100.47(9) 2_655 . ?
O6B Na1 Ni1 106.74(19) 2_655 3_665 ?
O6B Na1 Ni1 36.07(11) 3_665 3_665 ?
O6B Na1 Ni1 64.41(13) . 3_665 ?
O Na1 Ni1 125.6(4) . 3_665 ?
O Na1 Ni1 99.4(4) 2_655 3_665 ?
O Na1 Ni1 124.7(4) 3_665 3_665 ?
O6A Na1 Ni1 98.65(11) 2_655 3_665 ?
O6A Na1 Ni1 136.43(13) . 3_665 ?
O6A Na1 Ni1 37.33(9) 3_665 3_665 ?
Ni1 Na1 Ni1 100.47(9) 2_655 3_665 ?
Ni1 Na1 Ni1 100.47(9) . 3_665 ?
O1M Na2 O6F 96.2(4) . 2_655 ?
O1M Na2 O6E 99.7(4) . . ?
O6F Na2 O6E 164.1(2) 2_655 . ?
O1M Na2 O6A 92.8(4) . 2_655 ?
O6F Na2 O6A 89.1(2) 2_655 2_655 ?
O6E Na2 O6A 89.49(19) . 2_655 ?
O1M Na2 O6C 94.3(4) . . ?
O6F Na2 O6C 89.7(2) 2_655 . ?
O6E Na2 O6C 89.8(2) . . ?
O6A Na2 O6C 172.9(2) 2_655 . ?
O1M Na2 C5A 75.1(4) . 2_655 ?
O6F Na2 C5A 76.0(2) 2_655 2_655 ?
O6E Na2 C5A 107.4(2) . 2_655 ?
O6A Na2 C5A 23.54(16) 2_655 2_655 ?
O6C Na2 C5A 160.9(2) . 2_655 ?
O1M Na2 C5E 80.2(4) . . ?
O6F Na2 C5E 167.1(2) 2_655 . ?
O6E Na2 C5E 22.76(17) . . ?
O6A Na2 C5E 78.78(19) 2_655 . ?
O6C Na2 C5E 102.9(2) . . ?
C5A Na2 C5E 91.08(19) 2_655 . ?
O1M Na2 C5C 77.6(4) . . ?
O6F Na2 C5C 108.0(2) 2_655 . ?
O6E Na2 C5C 76.3(2) . . ?
O6A Na2 C5C 161.1(2) 2_655 . ?
O6C Na2 C5C 23.78(16) . . ?
C5A Na2 C5C 152.7(2) 2_655 . ?
C5E Na2 C5C 83.4(2) . . ?
O1M Na2 C5F 78.0(4) . 2_655 ?
O6F Na2 C5F 22.29(18) 2_655 2_655 ?
O6E Na2 C5F 167.7(2) . 2_655 ?
O6A Na2 C5F 102.6(2) 2_655 2_655 ?
O6C Na2 C5F 78.45(19) . 2_655 ?
C5A Na2 C5F 83.72(19) 2_655 2_655 ?
C5E Na2 C5F 158.2(2) . 2_655 ?
C5C Na2 C5F 91.5(2) . 2_655 ?
O1M Na2 Na1 141.3(3) . . ?
O6F Na2 Na1 101.14(17) 2_655 . ?
O6E Na2 Na1 65.65(14) . . ?
O6A Na2 Na1 53.54(14) 2_655 . ?
O6C Na2 Na1 119.93(17) . . ?
C5A Na2 Na1 75.93(15) 2_655 . ?
C5E Na2 Na1 75.23(15) . . ?
C5C Na2 Na1 127.56(18) . . ?
C5F Na2 Na1 123.42(18) 2_655 . ?
O1M Na2 Na3 141.2(3) . . ?
O6F Na2 Na3 66.39(14) 2_655 . ?
O6E Na2 Na3 100.92(16) . . ?
O6A Na2 Na3 119.73(18) 2_655 . ?
O6C Na2 Na3 53.49(14) . . ?
C5A Na2 Na3 127.84(18) 2_655 . ?
C5E Na2 Na3 123.67(17) . . ?
C5C Na2 Na3 75.92(15) . . ?
C5F Na2 Na3 74.99(15) 2_655 . ?
Na1 Na2 Na3 77.38(10) . . ?
O6D Na3 O6D 78.6(2) . 3_665 ?
O6D Na3 O6D 78.6(2) . 2_655 ?
O6D Na3 O6D 78.6(2) 3_665 2_655 ?
O6D Na3 O 118.4(4) . . ?
O6D Na3 O 128.1(4) 3_665 . ?
O6D Na3 O 149.0(4) 2_655 . ?
O6D Na3 O 128.1(4) . 2_655 ?
O6D Na3 O 149.0(4) 3_665 2_655 ?
O6D Na3 O 118.4(4) 2_655 2_655 ?
O Na3 O 30.6(6) . 2_655 ?
O6D Na3 O 149.0(4) . 3_665 ?
O6D Na3 O 118.4(4) 3_665 3_665 ?
O6D Na3 O 128.1(4) 2_655 3_665 ?
O Na3 O 30.6(6) . 3_665 ?
O Na3 O 30.6(6) 2_655 3_665 ?
O6D Na3 O6C 72.26(14) . . ?
O6D Na3 O6C 69.97(15) 3_665 . ?
O6D Na3 O6C 140.4(2) 2_655 . ?
O Na3 O6C 70.3(4) . . ?
O Na3 O6C 100.7(4) 2_655 . ?
O Na3 O6C 88.8(4) 3_665 . ?
O6D Na3 O6C 69.97(15) . 2_655 ?
O6D Na3 O6C 140.4(2) 3_665 2_655 ?
O6D Na3 O6C 72.26(14) 2_655 2_655 ?
O Na3 O6C 88.8(4) . 2_655 ?
O Na3 O6C 70.3(4) 2_655 2_655 ?
O Na3 O6C 100.7(4) 3_665 2_655 ?
O6C Na3 O6C 119.64(3) . 2_655 ?
O6D Na3 O6C 140.4(2) . 3_665 ?
O6D Na3 O6C 72.26(14) 3_665 3_665 ?
O6D Na3 O6C 69.97(15) 2_655 3_665 ?
O Na3 O6C 100.7(4) . 3_665 ?
O Na3 O6C 88.8(4) 2_655 3_665 ?
O Na3 O6C 70.3(4) 3_665 3_665 ?
O6C Na3 O6C 119.64(3) . 3_665 ?
O6C Na3 O6C 119.64(3) 2_655 3_665 ?
O6D Na3 Ni2 35.81(12) . . ?
O6D Na3 Ni2 64.88(13) 3_665 . ?
O6D Na3 Ni2 107.3(2) 2_655 . ?
O Na3 Ni2 99.5(4) . . ?
O Na3 Ni2 125.3(4) 2_655 . ?
O Na3 Ni2 124.5(4) 3_665 . ?
O6C Na3 Ni2 37.23(9) . . ?
O6C Na3 Ni2 98.88(11) 2_655 . ?
O6C Na3 Ni2 136.45(13) 3_665 . ?
O6D Na3 Ni2 64.88(13) . 2_655 ?
O6D Na3 Ni2 107.3(2) 3_665 2_655 ?
O6D Na3 Ni2 35.81(12) 2_655 2_655 ?
O Na3 Ni2 124.5(4) . 2_655 ?
O Na3 Ni2 99.5(4) 2_655 2_655 ?
O Na3 Ni2 125.3(4) 3_665 2_655 ?
O6C Na3 Ni2 136.45(13) . 2_655 ?
O6C Na3 Ni2 37.23(9) 2_655 2_655 ?
O6C Na3 Ni2 98.88(11) 3_665 2_655 ?
Ni2 Na3 Ni2 100.67(10) . 2_655 ?
O6D Na3 Ni2 107.3(2) . 3_665 ?
O6D Na3 Ni2 35.81(11) 3_665 3_665 ?
O6D Na3 Ni2 64.88(13) 2_655 3_665 ?
O Na3 Ni2 125.3(4) . 3_665 ?
O Na3 Ni2 124.5(4) 2_655 3_665 ?
O Na3 Ni2 99.5(4) 3_665 3_665 ?
O6C Na3 Ni2 98.88(11) . 3_665 ?
O6C Na3 Ni2 136.45(13) 2_655 3_665 ?
O6C Na3 Ni2 37.23(9) 3_665 3_665 ?
Ni2 Na3 Ni2 100.67(10) . 3_665 ?
Ni2 Na3 Ni2 100.67(10) 2_655 3_665 ?
C2B C11 C2A 118.4(6) . . ?
N3A C2A C11 109.5(6) . . ?
C4A N3A C2A 124.7(6) . . ?
C4A N3A Ni1 114.1(4) . . ?
C2A N3A Ni1 121.2(4) . . ?
N3A C4A C8A 128.5(6) . . ?
N3A C4A C5A 114.4(6) . . ?
C8A C4A C5A 117.0(6) . . ?
O7A C5A O6A 126.7(6) . . ?
O7A C5A C4A 116.0(6) . . ?
O6A C5A C4A 117.2(6) . . ?
O7A C5A Na2 100.4(4) . 3_665 ?
O6A C5A Na2 51.5(3) . 3_665 ?
C4A C5A Na2 120.5(4) . 3_665 ?
C5A O6A Ni1 110.3(4) . . ?
C5A O6A Na2 104.9(4) . 3_665 ?
Ni1 O6A Na2 117.3(2) . 3_665 ?
C5A O6A Na1 157.9(4) . . ?
Ni1 O6A Na1 81.07(16) . . ?
Na2 O6A Na1 85.09(18) 3_665 . ?
C5A O7A Ni3 130.5(4) . . ?
N3B C2B C11 113.9(6) . . ?
C4B N3B C2B 121.9(6) . . ?
C4B N3B Ni1 114.9(4) . . ?
C2B N3B Ni1 123.2(5) . . ?
N3B C4B C8B 125.2(6) . . ?
N3B C4B C5B 114.5(5) . . ?
C8B C4B C5B 120.3(6) . . ?
O7B C5B O6B 125.1(6) . . ?
O7B C5B C4B 118.8(5) . . ?
O6B C5B C4B 116.0(5) . . ?
C5B O6B Ni1 114.5(4) . . ?
C5B O6B Na1 141.8(4) . . ?
Ni1 O6B Na1 102.35(18) . . ?
C5B O7B Ni1 121.1(4) . 3_665 ?
C2C C12 C2D 117.1(7) . . ?
N3C C2C C12 110.9(6) . . ?
C4C N3C C2C 126.4(6) . . ?
C4C N3C Ni2 114.3(4) . . ?
C2C N3C Ni2 119.3(5) . . ?
N3C C4C C8C 127.6(7) . . ?
N3C C4C C5C 115.0(6) . . ?
C8C C4C C5C 117.4(6) . . ?
O7C C5C O6C 126.0(6) . . ?
O7C C5C C4C 117.3(6) . . ?
O6C C5C C4C 116.6(6) . . ?
O7C C5C Na2 99.2(4) . . ?
O6C C5C Na2 50.1(3) . . ?
C4C C5C Na2 121.4(4) . . ?
C5C O6C Ni2 110.3(4) . . ?
C5C O6C Na2 106.2(4) . . ?
Ni2 O6C Na2 117.8(2) . . ?
C5C O6C Na3 155.7(5) . . ?
Ni2 O6C Na3 81.25(16) . . ?
Na2 O6C Na3 85.45(18) . . ?
C5C O7C Ni3 132.4(5) . . ?
N3D C2D C12 112.5(6) . . ?
C4D N3D C2D 121.4(6) . . ?
C4D N3D Ni2 114.3(4) . . ?
C2D N3D Ni2 124.2(5) . . ?
N3D C4D C8D 124.9(6) . . ?
N3D C4D C5D 114.1(6) . . ?
C8D C4D C5D 120.9(6) . . ?
O7D C5D O6D 126.1(6) . . ?
O7D C5D C4D 117.0(5) . . ?
O6D C5D C4D 116.9(5) . . ?
C5D O6D Ni2 114.2(4) . . ?
C5D O6D Na3 141.4(4) . . ?
Ni2 O6D Na3 102.81(19) . . ?
C5D O7D Ni2 120.6(4) . 2_655 ?
C2F C13 C2E 121.7(16) . . ?
C2E C13' C2F 116.6(9) . . ?
C13' C2E N3E 111.4(7) . . ?
C13' C2E C13 50.8(10) . . ?
N3E C2E C13 114.0(10) . . ?
C4E N3E C2E 119.3(6) . . ?
C4E N3E Ni3 116.8(5) . . ?
C2E N3E Ni3 123.7(4) . . ?
N3E C4E C8E 128.0(7) . . ?
N3E C4E C5E 112.6(6) . . ?
C8E C4E C5E 119.4(6) . . ?
O7E C5E O6E 128.7(6) . . ?
O7E C5E C4E 113.6(5) . . ?
O6E C5E C4E 117.7(5) . . ?
O7E C5E Na2 93.8(4) . . ?
O6E C5E Na2 48.1(3) . . ?
C4E C5E Na2 134.9(4) . . ?
C5E O6E Ni3 112.9(4) . . ?
C5E O6E Na2 109.1(4) . . ?
Ni3 O6E Na2 117.6(2) . . ?
C5E O7E Ni1 132.1(4) . 2_655 ?
C13 C2F N3F 113.2(11) . . ?
N3F C2F C13' 113.3(7) . . ?
C4F N3F C2F 121.7(6) . . ?
C4F N3F Ni3 115.5(4) . . ?
C2F N3F Ni3 122.7(5) . . ?
N3F C4F C8F 126.1(7) . . ?
N3F C4F C5F 114.4(6) . . ?
C8F C4F C5F 119.5(7) . . ?
O7F C5F O6F 127.6(6) . . ?
O7F C5F C4F 115.3(6) . . ?
O6F C5F C4F 117.1(6) . . ?
O7F C5F Na2 91.5(4) . 3_665 ?
O6F C5F Na2 46.2(3) . 3_665 ?
C4F C5F Na2 138.1(4) . 3_665 ?
C5F O6F Ni3 112.9(4) . . ?
C5F O6F Na2 111.5(4) . 3_665 ?
Ni3 O6F Na2 117.9(2) . 3_665 ?
C5F O7F Ni2 132.2(5) . 3_665 ?
O11 Cl1 O12 109.5(3) . . ?
O22 Cl2 O22 109.6(4) 3_665 2_655 ?
O O Na3 74.7(3) 3_665 . ?
O O Na1 74.4(3) 2_655 . ?
Na3 O Na1 144.2(7) . . ?
O3' Cl3 O3' 107.4(18) 3_765 . ?
O3 Cl3 O3 103(3) 6_546 . ?
C1M' O1M C1M 76(3) . . ?
C1M' O1M Na2 147(3) . . ?
C1M O1M Na2 137.6(11) . . ?

loop_
_geom_bond_atom_site_label_1
_geom_bond_atom_site_label_2
_geom_bond_distance
_geom_bond_site_symmetry_2
_geom_bond_publ_flag
Ni1 N3A 2.013(5) . y
Ni1 O6B 2.036(4) . y
Ni1 N3B 2.045(5) . y
Ni1 O7E 2.069(5) 3_665 y
Ni1 O6A 2.074(4) . y
Ni1 O7B 2.101(5) 2_655 y
Ni1 Na1 3.379(2) . ?
Ni2 O6D 2.028(4) . y
Ni2 N3C 2.024(6) . y
Ni2 N3D 2.032(5) . y
Ni2 O6C 2.069(4) . y
Ni2 O7F 2.086(5) 2_655 y
Ni2 O7D 2.099(5) 3_665 y
Ni2 Na3 3.380(2) . ?
Ni3 N3E 2.028(5) . y
Ni3 N3F 2.032(5) . y
Ni3 O7A 2.069(5) . y
Ni3 O7C 2.071(5) . y
Ni3 O6E 2.089(4) . y
Ni3 O6F 2.078(4) . y
Na1 O6B 2.296(5) . y
Na1 O 2.429(14) . y
Na1 O6A 3.009(5) . y
Na2 O1M 2.347(9) . y
Na2 O6F 2.406(6) 2_655 y
Na2 O6E 2.411(6) . y
Na2 O6A 2.473(6) 2_655 y
Na2 O6C 2.456(6) . y
Na2 C5A 3.052(7) 2_655 ?
Na2 C5E 3.060(7) . ?
Na2 C5C 3.077(8) . ?
Na2 C5F 3.102(8) 2_655 ?
Na2 Na3 3.728(5) . ?
Na3 O6D 2.291(5) . y
Na3 O 2.469(15) . y
Na3 O6C 3.006(4) . y
Na3 Ni2 3.380(2) 2_655 ?
C11 C2B 1.506(11) . ?
C11 C2A 1.522(11) . ?
C2A N3A 1.457(8) . ?
N3A C4A 1.284(8) . ?
C4A C8A 1.505(9) . ?
C4A C5A 1.538(9) . ?
C5A O7A 1.257(8) . ?
C5A O6A 1.262(8) . ?
C5A Na2 3.052(7) 3_665 ?
O6A Na2 2.473(6) 3_665 ?
C2B N3B 1.467(8) . ?
N3B C4B 1.284(8) . ?
C4B C8B 1.499(9) . ?
C4B C5B 1.527(9) . ?
C5B O7B 1.235(8) . ?
C5B O6B 1.276(7) . ?
O7B Ni1 2.101(5) 3_665 ?
C12 C2C 1.514(11) . ?
C12 C2D 1.528(11) . ?
C2C N3C 1.464(8) . ?
N3C C4C 1.277(9) . ?
C4C C8C 1.505(10) . ?
C4C C5C 1.520(9) . ?
C5C O7C 1.239(8) . ?
C5C O6C 1.291(8) . ?
C2D N3D 1.467(9) . ?
N3D C4D 1.283(9) . ?
C4D C8D 1.512(9) . ?
C4D C5D 1.523(9) . ?
C5D O7D 1.265(8) . ?
C5D O6D 1.248(8) . ?
O7D Ni2 2.099(5) 2_655 ?
C13 C2F 1.40(2) . ?
C13 C2E 1.51(2) . ?
C13' C2E 1.477(14) . ?
C13' C2F 1.507(13) . ?
C2E N3E 1.464(9) . ?
N3E C4E 1.284(9) . ?
C4E C8E 1.487(10) . ?
C4E C5E 1.563(9) . ?
C5E O7E 1.258(7) . ?
C5E O6E 1.253(8) . ?
O7E Ni1 2.069(5) 2_655 ?
C2F N3F 1.492(9) . ?
N3F C4F 1.275(9) . ?
C4F C8F 1.493(10) . ?
C4F C5F 1.529(9) . ?
C5F O7F 1.230(8) . ?
C5F O6F 1.265(8) . ?
C5F Na2 3.102(8) 3_665 ?
O6F Na2 2.406(6) 3_665 ?
O7F Ni2 2.086(5) 3_665 ?
Cl1 O11 1.434(6) . ?
Cl1 O12 1.438(5) . ?
Cl2 O21 1.443(7) . ?
Cl2 O22 1.449(5) . ?
Cl3 O3' 1.449(8) . ?
Cl3 O3 1.452(8) . ?
Cl4 O4' 1.455(8) . ?
O1M C1M' 1.460(19) . ?
O1M C1M 1.466(17) . ?
C2M O2M 1.460(18) . ?
